data_7706890
loop_
_publ_author_name
'\<Svec, Petr'
'Samsonov, Maksim A.'
'R\%u\<Zi\<ckov\'a, Zde\<nka'
'Brus, Ji\<r\'i'
'R\%u\<Zi\<cka, Ale\<s'

_publ_section_title
;
 Oxidative addition of cyanogen bromide to <i>C</i>,<i>N</i>-chelated and
 Lappert's stannylenes.
;
_journal_issue 16
_journal_name_full 'Dalton transactions (Cambridge, England : 2003)'
_journal_page_first 5519
_journal_page_last 5529
_journal_paper_doi 10.1039/d1dt00704a
_journal_volume 50
_journal_year 2021
_chemical_formula_sum 'C12.94 H36 Br1.06 N2.94 Si4 Sn'
_chemical_formula_weight 548.50
_space_group_crystal_system monoclinic
_space_group_IT_number 15
_space_group_name_Hall '-C 2yc'
_space_group_name_H-M_alt 'C 1 2/c 1'
_atom_sites_solution_hydrogens geom
_atom_sites_solution_primary dual
_atom_sites_solution_secondary difmap
_audit_creation_method SHELXL-2017/1
_audit_update_record
;
2020-07-07 deposited with the CCDC.	2021-03-16 downloaded from the CCDC.
;
_cell_angle_alpha 90
_cell_angle_beta 109.3808(15)
_cell_angle_gamma 90
_cell_formula_units_Z 4
_cell_length_a 16.8435(7)
_cell_length_b 8.6250(3)
_cell_length_c 18.3789(8)
_cell_measurement_reflns_used 6753
_cell_measurement_temperature 150(2)
_cell_measurement_theta_max 30.63
_cell_measurement_theta_min 3.84
_cell_volume 2518.70(18)
_computing_cell_refinement 'APEX3 v2018.1-0 (Bruker AXS)'
_computing_data_collection 'COLLECT (Hooft, 1998) and DENZO (Otwinowski & Minor, 1997)'
_computing_data_reduction 'SAINT V8.38A (Bruker AXS Inc., 2016)'
_computing_molecular_graphics 'Bruker SHELXTL'
_computing_publication_material 'Bruker SHELXTL'
_computing_structure_refinement 'SHELXL-2017/1 (Sheldrick, 2017)'
_computing_structure_solution 'SHELXT 2014/5 (Sheldrick, 2014)'
_diffrn_ambient_temperature 150(2)
_diffrn_detector_area_resol_mean 9.091
_diffrn_measured_fraction_theta_full 0.985
_diffrn_measured_fraction_theta_max 0.977
_diffrn_measurement_device_type 'Bruker Nonius KappaCCD area detector'
_diffrn_measurement_method '\f and \w scans to fill the Ewald sphere'
_diffrn_radiation_monochromator graphite
_diffrn_radiation_source 'fine-focus sealed tube'
_diffrn_radiation_type MoK\a
_diffrn_radiation_wavelength 0.71073
_diffrn_reflns_av_R_equivalents 0.0173
_diffrn_reflns_av_unetI/netI 0.0200
_diffrn_reflns_Laue_measured_fraction_full 0.985
_diffrn_reflns_Laue_measured_fraction_max 0.977
_diffrn_reflns_limit_h_max 19
_diffrn_reflns_limit_h_min -22
_diffrn_reflns_limit_k_max 11
_diffrn_reflns_limit_k_min -10
_diffrn_reflns_limit_l_max 24
_diffrn_reflns_limit_l_min -20
_diffrn_reflns_number 9513
_diffrn_reflns_point_group_measured_fraction_full 0.985
_diffrn_reflns_point_group_measured_fraction_max 0.977
_diffrn_reflns_theta_full 25.242
_diffrn_reflns_theta_max 27.992
_diffrn_reflns_theta_min 3.841
_exptl_absorpt_coefficient_mu 2.883
_exptl_absorpt_correction_T_max 0.5725
_exptl_absorpt_correction_T_min 0.4593
_exptl_absorpt_correction_type multi-scan
_exptl_absorpt_process_details
;
SADABS-2016/2 - Bruker AXS area detector
scaling and absorption correction
;
_exptl_crystal_colour colorless
_exptl_crystal_density_diffrn 1.446
_exptl_crystal_description prism
_exptl_crystal_F_000 1109
_exptl_crystal_size_max 0.324
_exptl_crystal_size_mid 0.281
_exptl_crystal_size_min 0.214
_refine_diff_density_max 0.434
_refine_diff_density_min -0.454
_refine_diff_density_rms 0.067
_refine_ls_extinction_method none
_refine_ls_goodness_of_fit_ref 1.120
_refine_ls_hydrogen_treatment constr
_refine_ls_matrix_type full
_refine_ls_number_parameters 109
_refine_ls_number_reflns 2982
_refine_ls_number_restraints 3
_refine_ls_restrained_S_all 1.124
_refine_ls_R_factor_all 0.0255
_refine_ls_R_factor_gt 0.0210
_refine_ls_shift/su_max 0.001
_refine_ls_shift/su_mean 0.000
_refine_ls_structure_factor_coef Fsqd
_refine_ls_weighting_details 'w=1/[\s^2^(Fo^2^)+(0.0063P)^2^+4.5658P] where P=(Fo^2^+2Fc^2^)/3'
_refine_ls_weighting_scheme calc
_refine_ls_wR_factor_gt 0.0415
_refine_ls_wR_factor_ref 0.0427
_reflns_Friedel_coverage 0.000
_reflns_number_gt 2754
_reflns_number_total 2982
_reflns_threshold_expression 'I > 2\s(I)'
_cod_data_source_file d1dt00704a2.cif
_cod_data_source_block ps150112Sn3a
_cod_depositor_comments 'Adding full bibliography for 7706886--7706890.cif.'
_cod_original_sg_symbol_H-M 'C 2/c'
_cod_database_code 7706890
_shelx_shelxl_version_number 2017/1
_shelx_space_group_comment
;
The symmetry employed for this shelxl refinement is uniquely defined
by the following loop, which should always be used as a source of
symmetry information in preference to the above space-group names.
They are only intended as comments.
;
_shelx_estimated_absorpt_t_min 0.455
_shelx_estimated_absorpt_t_max 0.577
_exptl_absorpt_special_details
;
The ratio of minimum to maximum
apparent transmission was 0.802
;

loop_
_space_group_symop_operation_xyz
'x, y, z'
'-x, y, -z+1/2'
'x+1/2, y+1/2, z'
'-x+1/2, y+1/2, -z+1/2'
'-x, -y, -z'
'x, -y, z-1/2'
'-x+1/2, -y+1/2, -z'
'x+1/2, -y+1/2, z-1/2'

loop_
_atom_site_label
_atom_site_type_symbol
_atom_site_fract_x
_atom_site_fract_y
_atom_site_fract_z
_atom_site_U_iso_or_equiv
_atom_site_adp_type
_atom_site_occupancy
_atom_site_site_symmetry_order
_atom_site_calc_flag
_atom_site_refinement_flags_posn
_atom_site_refinement_flags_adp
_atom_site_refinement_flags_occupancy
_atom_site_disorder_assembly
_atom_site_disorder_group
Sn1 Sn 0.500000 0.62103(2) 0.750000 0.01531(5) Uani 1 2 d DS T P . .
C1 C 0.26773(12) 0.5730(3) 0.74430(12) 0.0316(5) Uani 1 1 d . . . . .
H1A H 0.210441 0.613982 0.731403 0.047 Uiso 1 1 calc R U . . .
H1B H 0.269192 0.465951 0.762544 0.047 Uiso 1 1 calc R U . . .
H1C H 0.306349 0.636789 0.784912 0.047 Uiso 1 1 calc R U . . .
N1 N 0.40339(9) 0.50519(16) 0.67576(8) 0.0162(3) Uani 1 1 d . . . . .
Si1 Si 0.30049(3) 0.57749(6) 0.65688(3) 0.01890(11) Uani 1 1 d . . . . .
Br1 Br 0.45252(4) 0.80929(8) 0.83082(4) 0.02925(13) Uani 0.53 1 d D . P A 1
N2 N 0.4480(3) 0.8693(7) 0.8573(4) 0.0519(14) Uani 0.47 1 d D . P A 2
C7 C 0.4586(9) 0.7769(14) 0.8159(8) 0.0519(14) Uani 0.47 1 d D . P A 2
Si2 Si 0.42913(3) 0.36545(6) 0.61727(3) 0.01877(10) Uani 1 1 d . . . . .
C2 C 0.29514(13) 0.7792(2) 0.61954(13) 0.0320(5) Uani 1 1 d . . . . .
H2A H 0.238105 0.820048 0.608945 0.048 Uiso 1 1 calc R U . . .
H2B H 0.335321 0.844584 0.658148 0.048 Uiso 1 1 calc R U . . .
H2C H 0.309166 0.779302 0.571886 0.048 Uiso 1 1 calc R U . . .
C6 C 0.54563(12) 0.3421(2) 0.64531(11) 0.0282(4) Uani 1 1 d . . . . .
H6A H 0.558601 0.264012 0.612160 0.042 Uiso 1 1 calc R U . . .
H6B H 0.571063 0.441320 0.639237 0.042 Uiso 1 1 calc R U . . .
H6C H 0.568382 0.308611 0.699233 0.042 Uiso 1 1 calc R U . . .
C5 C 0.38578(14) 0.1729(2) 0.62962(13) 0.0333(5) Uani 1 1 d . . . . .
H5A H 0.400639 0.096661 0.596741 0.050 Uiso 1 1 calc R U . . .
H5B H 0.409452 0.140643 0.683670 0.050 Uiso 1 1 calc R U . . .
H5C H 0.324393 0.179827 0.614949 0.050 Uiso 1 1 calc R U . . .
C4 C 0.39281(13) 0.4277(3) 0.51401(11) 0.0319(5) Uani 1 1 d . . . . .
H4A H 0.407824 0.348231 0.482747 0.048 Uiso 1 1 calc R U . . .
H4B H 0.331598 0.441607 0.495883 0.048 Uiso 1 1 calc R U . . .
H4C H 0.419964 0.525881 0.509274 0.048 Uiso 1 1 calc R U . . .
C3 C 0.22130(13) 0.4577(3) 0.58341(14) 0.0388(5) Uani 1 1 d . . . . .
H3A H 0.164982 0.500788 0.574256 0.058 Uiso 1 1 calc R U . . .
H3B H 0.234081 0.458350 0.535131 0.058 Uiso 1 1 calc R U . . .
H3C H 0.223211 0.350976 0.602213 0.058 Uiso 1 1 calc R U . . .

loop_
_atom_site_aniso_label
_atom_site_aniso_U_11
_atom_site_aniso_U_22
_atom_site_aniso_U_33
_atom_site_aniso_U_23
_atom_site_aniso_U_13
_atom_site_aniso_U_12
Sn1 0.01426(8) 0.01370(8) 0.01729(9) 0.000 0.00432(6) 0.000
C1 0.0217(9) 0.0440(12) 0.0326(11) 0.0047(9) 0.0136(8) 0.0034(9)
N1 0.0147(7) 0.0165(7) 0.0160(7) -0.0017(5) 0.0030(6) -0.0016(5)
Si1 0.0147(2) 0.0204(2) 0.0205(2) 0.00100(18) 0.00424(19) -0.00025(18)
Br1 0.0273(2) 0.0265(4) 0.0346(4) -0.0120(2) 0.0111(3) 0.0012(3)
N2 0.041(2) 0.049(3) 0.067(4) -0.025(2) 0.020(2) -0.011(2)
C7 0.041(2) 0.049(3) 0.067(4) -0.025(2) 0.020(2) -0.011(2)
Si2 0.0215(2) 0.0181(2) 0.0164(2) -0.00237(18) 0.00599(19) -0.00076(19)
C2 0.0299(11) 0.0277(11) 0.0371(12) 0.0116(9) 0.0095(9) 0.0082(8)
C6 0.0267(10) 0.0332(11) 0.0251(10) -0.0078(8) 0.0090(8) 0.0059(8)
C5 0.0438(12) 0.0198(9) 0.0373(12) -0.0057(8) 0.0146(10) -0.0045(9)
C4 0.0320(10) 0.0440(12) 0.0189(9) 0.0001(8) 0.0076(8) -0.0006(9)
C3 0.0204(10) 0.0482(14) 0.0423(13) -0.0139(11) 0.0031(9) -0.0080(9)

loop_
_atom_type_symbol
_atom_type_description
_atom_type_scat_dispersion_real
_atom_type_scat_dispersion_imag
_atom_type_scat_source
C C 0.0033 0.0016 'International Tables Vol C Tables 4.2.6.8 and 6.1.1.4'
H H 0.0000 0.0000 'International Tables Vol C Tables 4.2.6.8 and 6.1.1.4'
Br Br -0.2901 2.4595 'International Tables Vol C Tables 4.2.6.8 and 6.1.1.4'
N N 0.0061 0.0033 'International Tables Vol C Tables 4.2.6.8 and 6.1.1.4'
Si Si 0.0817 0.0704 'International Tables Vol C Tables 4.2.6.8 and 6.1.1.4'
Sn Sn -0.6537 1.4246 'International Tables Vol C Tables 4.2.6.8 and 6.1.1.4'

loop_
_geom_angle_atom_site_label_1
_geom_angle_atom_site_label_2
_geom_angle_atom_site_label_3
_geom_angle
_geom_angle_site_symmetry_1
_geom_angle_site_symmetry_3
_geom_angle_publ_flag
N1 Sn1 N1 120.34(8) . 2_656 ?
N1 Sn1 C7 111.4(4) . . ?
N1 Sn1 C7 106.2(4) 2_656 . ?
N1 Sn1 C7 106.2(4) . 2_656 ?
N1 Sn1 C7 111.4(4) 2_656 2_656 ?
C7 Sn1 C7 99.4(8) . 2_656 ?
N1 Sn1 Br1 112.29(4) . . ?
N1 Sn1 Br1 105.41(4) 2_656 . ?
N1 Sn1 Br1 105.41(4) . 2_656 ?
N1 Sn1 Br1 112.29(4) 2_656 2_656 ?
Br1 Sn1 Br1 99.16(3) . 2_656 ?
Si2 N1 Si1 123.10(8) . . ?
Si2 N1 Sn1 116.54(7) . . ?
Si1 N1 Sn1 118.63(8) . . ?
N1 Si1 C2 109.09(8) . . ?
N1 Si1 C3 111.50(9) . . ?
C2 Si1 C3 108.40(11) . . ?
N1 Si1 C1 112.05(8) . . ?
C2 Si1 C1 110.18(10) . . ?
C3 Si1 C1 105.52(10) . . ?
N2 C7 Sn1 169.9(12) . . ?
N1 Si2 C5 110.53(9) . . ?
N1 Si2 C6 110.75(8) . . ?
C5 Si2 C6 106.82(10) . . ?
N1 Si2 C4 111.04(9) . . ?
C5 Si2 C4 111.79(10) . . ?
C6 Si2 C4 105.73(9) . . ?

loop_
_geom_bond_atom_site_label_1
_geom_bond_atom_site_label_2
_geom_bond_distance
_geom_bond_site_symmetry_2
_geom_bond_publ_flag
Sn1 N1 2.0085(14) . ?
Sn1 N1 2.0086(14) 2_656 ?
Sn1 C7 2.078(9) . ?
Sn1 C7 2.078(9) 2_656 ?
Sn1 Br1 2.5042(5) . ?
Sn1 Br1 2.5043(5) 2_656 ?
C1 Si1 1.864(2) . ?
N1 Si2 1.7621(15) . ?
N1 Si1 1.7647(15) . ?
Si1 C2 1.862(2) . ?
Si1 C3 1.864(2) . ?
N2 C7 1.156(9) . ?
Si2 C5 1.858(2) . ?
Si2 C6 1.867(2) . ?
Si2 C4 1.869(2) . ?
